data_7713724
loop_
_publ_author_name
'K\<rikavov\'a, Radka'
'Romanovov\'a, Michaela'
'Jend\<zelovsk\'a, Zuzana'
'Majern\'ik, Martin'
'Masaryk, Luk\'a\<s'
'Zoufal\'y, Pavel'
'Milde, David'
'Moncol, Jan'
'Herchel, Radovan'
'Jed\<zelovsk\'y, Rastislav'
'Nemec, Ivan'

_publ_section_title
;
 Impact of central atom and halido ligand on structure, antiproliferative
 activity and selectivity of half-sandwich Ru(II) and Ir(III) complexes
 with a 1,3,4-thiadiazole-based ligand.
;
_journal_name_full 'Dalton Transactions'
_journal_paper_doi 10.1039/D3DT01696J
_journal_year 2023
_chemical_formula_sum 'C21 H21 Cl F6 N3 O P Ru S'
_chemical_formula_weight 644.96
_space_group_crystal_system monoclinic
_space_group_IT_number 9
_space_group_name_Hall 'C -2yc'
_space_group_name_H-M_alt 'C 1 c 1'
_atom_sites_solution_hydrogens geom
_audit_creation_method SHELXL-2014/7
_audit_update_record
;
2023-05-31 deposited with the CCDC.	2023-08-10 downloaded from the CCDC.
;
_cell_angle_alpha 90
_cell_angle_beta 109.276(5)
_cell_angle_gamma 90
_cell_formula_units_Z 4
_cell_length_a 8.8814(6)
_cell_length_b 22.8613(13)
_cell_length_c 12.7791(9)
_cell_measurement_reflns_used 6802
_cell_measurement_temperature 100.0
_cell_measurement_theta_max 71.89
_cell_measurement_theta_min 3.87
_cell_volume 2449.2(3)
_computing_structure_refinement 'SHELXL-2014/7 (Sheldrick, 2014)'
_diffrn_ambient_temperature 100(2)
_diffrn_detector 'Pilatus3R 300K'
_diffrn_detector_area_resol_mean 5.81
_diffrn_detector_type 'DECTRIS PILATUS3R 300K'
_diffrn_measured_fraction_theta_full 1.000
_diffrn_measured_fraction_theta_max 1.000
_diffrn_measurement_device 'Eulerian 4-circle diffractometer'
_diffrn_measurement_device_type 'Stoe Stadivari with Xenocs Genix3D Cu HF'
_diffrn_measurement_method '\w scans'
_diffrn_radiation_collimation '0.6 mm diameter'
_diffrn_radiation_monochromator 'Graded multilayer mirror'
_diffrn_radiation_polarisn_norm 270
_diffrn_radiation_type 'Cu K\a'
_diffrn_radiation_wavelength 1.54186
_diffrn_reflns_av_R_equivalents 0.0789
_diffrn_reflns_av_unetI/netI 0.1006
_diffrn_reflns_Laue_measured_fraction_full 1.000
_diffrn_reflns_Laue_measured_fraction_max 1.000
_diffrn_reflns_limit_h_max 9
_diffrn_reflns_limit_h_min -10
_diffrn_reflns_limit_k_max 18
_diffrn_reflns_limit_k_min -27
_diffrn_reflns_limit_l_max 15
_diffrn_reflns_limit_l_min -15
_diffrn_reflns_number 20435
_diffrn_reflns_point_group_measured_fraction_full 1.000
_diffrn_reflns_point_group_measured_fraction_max 1.000
_diffrn_reflns_theta_full 66.602
_diffrn_reflns_theta_max 66.602
_diffrn_reflns_theta_min 5.331
_diffrn_source 'Genix3D Cu HF'
_diffrn_source_current 0.600
_diffrn_source_power 0.030
_diffrn_source_voltage 50
_exptl_absorpt_coefficient_mu 8.215
_exptl_absorpt_correction_T_max 0.1848
_exptl_absorpt_correction_T_min 0.0565
_exptl_absorpt_correction_type multi-scan
_exptl_absorpt_process_details
;
STOE LANA, J. Koziskova, F. Hahn, J. Richter, J. Kozisek, 
Acta Chimica Slovaca, vol. 9, no. 2, 2016, pp. 136 - 140.
;
_exptl_crystal_colour yellow
_exptl_crystal_density_diffrn 1.749
_exptl_crystal_description plate
_exptl_crystal_F_000 1288
_exptl_crystal_size_max 0.180
_exptl_crystal_size_mid 0.140
_exptl_crystal_size_min 0.020
_refine_diff_density_max 0.552
_refine_diff_density_min -0.346
_refine_diff_density_rms 0.083
_refine_ls_abs_structure_details
;
 Refined as an inversion twin.
;
_refine_ls_abs_structure_Flack 0.594(18)
_refine_ls_extinction_method none
_refine_ls_goodness_of_fit_ref 0.895
_refine_ls_hydrogen_treatment constr
_refine_ls_matrix_type full
_refine_ls_number_parameters 320
_refine_ls_number_reflns 4115
_refine_ls_number_restraints 2
_refine_ls_restrained_S_all 0.895
_refine_ls_R_factor_all 0.0506
_refine_ls_R_factor_gt 0.0414
_refine_ls_shift/su_max 0.001
_refine_ls_shift/su_mean 0.000
_refine_ls_structure_factor_coef Fsqd
_refine_ls_weighting_details 'w=1/[\s^2^(Fo^2^)+(0.0353P)^2^] where P=(Fo^2^+2Fc^2^)/3'
_refine_ls_weighting_scheme calc
_refine_ls_wR_factor_gt 0.0828
_refine_ls_wR_factor_ref 0.0842
_reflns_Friedel_coverage 0.994
_reflns_Friedel_fraction_full 1.000
_reflns_Friedel_fraction_max 1.000
_reflns_number_gt 3329
_reflns_number_total 4115
_reflns_threshold_expression 'I > 2\s(I)'
_cod_data_source_file d3dt01696j2.cif
_cod_data_source_block 1
_cod_original_sg_symbol_H-M 'C c'
_cod_database_code 7713724
_shelx_shelxl_version_number 2014/7
_shelx_space_group_comment
;
The symmetry employed for this shelxl refinement is uniquely defined
by the following loop, which should always be used as a source of
symmetry information in preference to the above space-group names.
They are only intended as comments.
;
_shelx_estimated_absorpt_t_min 0.319
_shelx_estimated_absorpt_t_max 0.853

loop_
_space_group_symop_operation_xyz
'x, y, z'
'x, -y, z+1/2'
'x+1/2, y+1/2, z'
'x+1/2, -y+1/2, z+1/2'

loop_
_atom_site_label
_atom_site_type_symbol
_atom_site_fract_x
_atom_site_fract_y
_atom_site_fract_z
_atom_site_U_iso_or_equiv
_atom_site_adp_type
_atom_site_occupancy
_atom_site_site_symmetry_order
_atom_site_calc_flag
_atom_site_refinement_flags_posn
_atom_site_refinement_flags_adp
_atom_site_refinement_flags_occupancy
_atom_site_disorder_assembly
_atom_site_disorder_group
Ru1 Ru -0.60354(8) -0.50950(3) -0.58073(7) 0.01463(18) Uani 1 1 d . . . . .
Cl1 Cl -0.8287(3) -0.51446(11) -0.74720(19) 0.0208(6) Uani 1 1 d . . . . .
S1 S -0.5148(3) -0.68992(11) -0.6853(2) 0.0216(6) Uani 1 1 d . . . . .
O1 O -0.2587(9) -0.7150(3) -0.7807(7) 0.034(2) Uani 1 1 d . . . . .
N1 N -0.5241(11) -0.5826(4) -0.6398(8) 0.015(2) Uani 1 1 d . . . . .
N2 N -0.4052(11) -0.5855(4) -0.6864(8) 0.019(2) Uani 1 1 d . . . . .
N3 N -0.7213(11) -0.5800(4) -0.5333(8) 0.017(2) Uani 1 1 d . . . . .
C1 C -0.5635(15) -0.4183(6) -0.6157(10) 0.025(3) Uani 1 1 d . . . . .
H1 H -0.6013 -0.3975 -0.6838 0.030 Uiso 1 1 calc R U . . .
C2 C -0.6575(15) -0.4187(5) -0.5438(11) 0.018(3) Uani 1 1 d . . . . .
C3 C -0.5966(12) -0.4500(4) -0.4443(8) 0.020(2) Uani 1 1 d . . . . .
H3 H -0.6548 -0.4503 -0.3939 0.024 Uiso 1 1 calc R U . . .
C4 C -0.4511(12) -0.4812(4) -0.4167(8) 0.018(2) Uani 1 1 d . . . . .
H4 H -0.4155 -0.5033 -0.3501 0.022 Uiso 1 1 calc R U . . .
C5 C -0.3588(11) -0.4797(4) -0.4875(8) 0.021(2) Uani 1 1 d . . . . .
C6 C -0.4187(13) -0.4474(4) -0.5886(9) 0.022(2) Uani 1 1 d . . . . .
H6 H -0.3587 -0.4459 -0.6378 0.026 Uiso 1 1 calc R U . . .
C7 C -0.8135(13) -0.3848(4) -0.5772(9) 0.024(3) Uani 1 1 d . . . . .
H7 H -0.8554 -0.3830 -0.6600 0.028 Uiso 1 1 calc R U . . .
C8 C -0.9404(13) -0.4135(5) -0.5387(9) 0.033(3) Uani 1 1 d . . . . .
H8A H -0.9628 -0.4528 -0.5704 0.049 Uiso 1 1 calc R U . . .
H8B H -1.0381 -0.3900 -0.5632 0.049 Uiso 1 1 calc R U . . .
H8C H -0.9021 -0.4161 -0.4576 0.049 Uiso 1 1 calc R U . . .
C9 C -0.7783(16) -0.3228(5) -0.5343(11) 0.043(3) Uani 1 1 d . . . . .
H9A H -0.7461 -0.3229 -0.4532 0.065 Uiso 1 1 calc R U . . .
H9B H -0.8741 -0.2987 -0.5648 0.065 Uiso 1 1 calc R U . . .
H9C H -0.6918 -0.3066 -0.5572 0.065 Uiso 1 1 calc R U . . .
C10 C -0.2037(11) -0.5127(5) -0.4606(9) 0.026(2) Uani 1 1 d . . . . .
H10A H -0.2002 -0.5434 -0.4062 0.040 Uiso 1 1 calc R U . . .
H10B H -0.1144 -0.4857 -0.4297 0.040 Uiso 1 1 calc R U . . .
H10C H -0.1958 -0.5306 -0.5283 0.040 Uiso 1 1 calc R U . . .
C11 C -0.8190(13) -0.5748(5) -0.4720(10) 0.017(3) Uani 1 1 d . . . . .
H11 H -0.8296 -0.5379 -0.4409 0.020 Uiso 1 1 calc R U . . .
C12 C -0.9046(14) -0.6227(5) -0.4535(9) 0.029(3) Uani 1 1 d . . . . .
H12 H -0.9726 -0.6183 -0.4101 0.034 Uiso 1 1 calc R U . . .
C13 C -0.8901(13) -0.6764(5) -0.4984(9) 0.024(3) Uani 1 1 d . . . . .
H13 H -0.9489 -0.7092 -0.4877 0.029 Uiso 1 1 calc R U . . .
C14 C -0.7870(12) -0.6813(4) -0.5600(9) 0.024(3) Uani 1 1 d . . . . .
H14 H -0.7744 -0.7177 -0.5918 0.029 Uiso 1 1 calc R U . . .
C15 C -0.7039(12) -0.6332(4) -0.5744(9) 0.016(2) Uani 1 1 d . . . . .
C16 C -0.5900(13) -0.6330(4) -0.6329(8) 0.018(2) Uani 1 1 d . . . . .
C17 C -0.3864(12) -0.6389(4) -0.7117(8) 0.017(2) Uani 1 1 d . . . . .
C18 C -0.2659(13) -0.6558(5) -0.7598(9) 0.024(3) Uani 1 1 d . . . . .
C19 C -0.1486(12) -0.6267(5) -0.7804(9) 0.028(3) Uani 1 1 d . . . . .
H19 H -0.1274 -0.5859 -0.7715 0.034 Uiso 1 1 calc R U . . .
C20 C -0.0626(14) -0.6686(6) -0.8180(10) 0.031(3) Uani 1 1 d . . . . .
H20 H 0.0282 -0.6613 -0.8396 0.037 Uiso 1 1 calc R U . . .
C21 C -0.1320(13) -0.7209(6) -0.8180(10) 0.034(3) Uani 1 1 d . . . . .
H21 H -0.0979 -0.7567 -0.8406 0.040 Uiso 1 1 calc R U . . .
P1 P -0.2858(3) -0.66610(12) -0.3078(3) 0.0243(7) Uani 1 1 d . . . . .
F1 F -0.4699(7) -0.6516(3) -0.3268(6) 0.0422(19) Uani 1 1 d . . . . .
F2 F -0.2394(7) -0.6002(2) -0.2655(5) 0.0307(15) Uani 1 1 d . . . . .
F3 F -0.2626(8) -0.6864(3) -0.1835(6) 0.0411(19) Uani 1 1 d . . . . .
F4 F -0.1036(8) -0.6800(3) -0.2891(6) 0.0367(19) Uani 1 1 d . . . . .
F5 F -0.3323(7) -0.7313(3) -0.3501(6) 0.0396(18) Uani 1 1 d . . . . .
F6 F -0.3090(8) -0.6454(3) -0.4314(5) 0.0386(17) Uani 1 1 d . . . . .

loop_
_atom_site_aniso_label
_atom_site_aniso_U_11
_atom_site_aniso_U_22
_atom_site_aniso_U_33
_atom_site_aniso_U_23
_atom_site_aniso_U_13
_atom_site_aniso_U_12
Ru1 0.0144(4) 0.0137(3) 0.0159(4) -0.0006(6) 0.0052(3) -0.0003(6)
Cl1 0.0180(14) 0.0241(14) 0.0189(14) -0.0001(12) 0.0041(11) -0.0009(11)
S1 0.0225(15) 0.0162(14) 0.0287(17) -0.0025(11) 0.0121(13) 0.0006(11)
O1 0.026(5) 0.029(4) 0.052(6) -0.017(4) 0.018(4) -0.002(4)
N1 0.013(5) 0.017(6) 0.013(5) 0.002(4) 0.002(4) -0.001(4)
N2 0.018(6) 0.022(6) 0.017(6) 0.003(4) 0.006(5) 0.001(4)
N3 0.016(5) 0.008(5) 0.026(6) 0.000(4) 0.003(5) -0.003(4)
C1 0.032(8) 0.023(8) 0.012(8) 0.000(6) -0.003(6) 0.000(6)
C2 0.026(7) 0.009(7) 0.021(8) -0.006(5) 0.010(7) -0.002(5)
C3 0.020(6) 0.026(6) 0.015(6) -0.006(5) 0.008(5) -0.004(5)
C4 0.025(6) 0.013(6) 0.017(6) -0.001(4) 0.008(5) -0.002(5)
C5 0.019(6) 0.018(6) 0.022(6) -0.010(4) 0.003(5) -0.009(4)
C6 0.027(7) 0.020(6) 0.020(6) -0.007(5) 0.009(5) -0.015(5)
C7 0.031(7) 0.022(6) 0.017(6) 0.003(5) 0.008(5) 0.009(5)
C8 0.027(7) 0.039(7) 0.031(7) 0.006(6) 0.010(6) 0.008(5)
C9 0.052(9) 0.029(7) 0.048(9) 0.001(6) 0.013(7) 0.007(6)
C10 0.018(6) 0.032(6) 0.030(6) -0.005(5) 0.007(5) -0.003(5)
C11 0.010(6) 0.017(6) 0.025(7) 0.001(5) 0.008(5) 0.000(5)
C12 0.019(7) 0.043(8) 0.025(7) 0.004(6) 0.008(6) 0.004(6)
C13 0.021(6) 0.019(6) 0.030(7) 0.004(5) 0.004(5) -0.005(5)
C14 0.021(6) 0.021(6) 0.031(7) 0.003(5) 0.011(6) -0.001(5)
C15 0.013(6) 0.020(6) 0.012(6) 0.003(5) 0.000(5) 0.000(5)
C16 0.014(6) 0.019(6) 0.016(6) -0.002(5) -0.001(5) -0.003(5)
C17 0.016(6) 0.015(6) 0.015(6) 0.002(4) -0.002(5) 0.002(4)
C18 0.027(6) 0.021(6) 0.025(7) -0.003(5) 0.010(5) 0.004(5)
C19 0.014(6) 0.035(7) 0.034(7) 0.010(5) 0.006(5) 0.002(5)
C20 0.023(8) 0.045(8) 0.028(8) 0.001(6) 0.012(6) 0.000(6)
C21 0.022(7) 0.046(8) 0.036(8) -0.020(6) 0.015(6) 0.002(6)
P1 0.0233(16) 0.0195(15) 0.0294(17) 0.0005(12) 0.0080(13) 0.0000(12)
F1 0.026(4) 0.044(4) 0.056(5) -0.009(4) 0.013(4) 0.008(3)
F2 0.044(4) 0.021(3) 0.029(4) -0.001(3) 0.014(3) -0.009(3)
F3 0.052(5) 0.033(4) 0.041(5) 0.013(3) 0.019(4) -0.006(3)
F4 0.020(4) 0.035(4) 0.056(5) 0.008(4) 0.013(4) 0.001(3)
F5 0.035(4) 0.023(4) 0.067(5) -0.011(3) 0.024(4) -0.007(3)
F6 0.046(4) 0.042(4) 0.023(4) -0.002(3) 0.006(3) 0.002(3)

loop_
_atom_type_symbol
_atom_type_description
_atom_type_scat_dispersion_real
_atom_type_scat_dispersion_imag
_atom_type_scat_source
C C 0.0181 0.0091 'International Tables Vol C Tables 4.2.6.8 and 6.1.1.4'
H H 0.0000 0.0000 'International Tables Vol C Tables 4.2.6.8 and 6.1.1.4'
Cl Cl 0.3639 0.7018 'International Tables Vol C Tables 4.2.6.8 and 6.1.1.4'
F F 0.0727 0.0534 'International Tables Vol C Tables 4.2.6.8 and 6.1.1.4'
N N 0.0311 0.0180 'International Tables Vol C Tables 4.2.6.8 and 6.1.1.4'
O O 0.0492 0.0322 'International Tables Vol C Tables 4.2.6.8 and 6.1.1.4'
P P 0.2955 0.4335 'International Tables Vol C Tables 4.2.6.8 and 6.1.1.4'
Ru Ru 0.0552 3.2960 'International Tables Vol C Tables 4.2.6.8 and 6.1.1.4'
S S 0.3331 0.5567 'International Tables Vol C Tables 4.2.6.8 and 6.1.1.4'

loop_
_geom_angle_atom_site_label_1
_geom_angle_atom_site_label_2
_geom_angle_atom_site_label_3
_geom_angle
_geom_angle_site_symmetry_1
_geom_angle_site_symmetry_3
_geom_angle_publ_flag
N1 Ru1 N3 75.4(3) . . ?
N1 Ru1 C4 114.5(4) . . ?
N3 Ru1 C4 99.2(4) . . ?
N1 Ru1 C1 127.1(5) . . ?
N3 Ru1 C1 156.1(5) . . ?
C4 Ru1 C1 79.8(4) . . ?
N1 Ru1 C3 150.9(4) . . ?
N3 Ru1 C3 97.6(4) . . ?
C4 Ru1 C3 37.7(4) . . ?
C1 Ru1 C3 66.9(4) . . ?
N1 Ru1 C6 99.0(4) . . ?
N3 Ru1 C6 162.3(4) . . ?
C4 Ru1 C6 67.5(4) . . ?
C1 Ru1 C6 36.9(4) . . ?
C3 Ru1 C6 79.1(4) . . ?
N1 Ru1 C5 93.0(4) . . ?
N3 Ru1 C5 124.8(4) . . ?
C4 Ru1 C5 37.3(4) . . ?
C1 Ru1 C5 67.6(4) . . ?
C3 Ru1 C5 67.5(4) . . ?
C6 Ru1 C5 37.8(4) . . ?
N1 Ru1 C2 165.0(5) . . ?
N3 Ru1 C2 119.4(5) . . ?
C4 Ru1 C2 68.1(4) . . ?
C1 Ru1 C2 37.9(3) . . ?
C3 Ru1 C2 37.1(4) . . ?
C6 Ru1 C2 67.8(4) . . ?
C5 Ru1 C2 80.8(4) . . ?
N1 Ru1 Cl1 85.5(3) . . ?
N3 Ru1 Cl1 82.6(3) . . ?
C4 Ru1 Cl1 159.8(3) . . ?
C1 Ru1 Cl1 90.5(3) . . ?
C3 Ru1 Cl1 122.1(3) . . ?
C6 Ru1 Cl1 114.0(3) . . ?
C5 Ru1 Cl1 151.3(3) . . ?
C2 Ru1 Cl1 93.3(3) . . ?
C16 S1 C17 86.1(5) . . ?
C21 O1 C18 105.0(9) . . ?
C16 N1 N2 114.3(10) . . ?
C16 N1 Ru1 118.5(7) . . ?
N2 N1 Ru1 127.3(7) . . ?
C17 N2 N1 109.6(10) . . ?
C15 N3 C11 118.7(10) . . ?
C15 N3 Ru1 116.3(8) . . ?
C11 N3 Ru1 124.8(8) . . ?
C6 C1 C2 121.7(11) . . ?
C6 C1 Ru1 72.0(7) . . ?
C2 C1 Ru1 72.1(9) . . ?
C6 C1 H1 119.2 . . ?
C2 C1 H1 119.2 . . ?
Ru1 C1 H1 129.3 . . ?
C3 C2 C1 117.0(11) . . ?
C3 C2 C7 123.9(11) . . ?
C1 C2 C7 119.1(11) . . ?
C3 C2 Ru1 70.7(6) . . ?
C1 C2 Ru1 69.9(9) . . ?
C7 C2 Ru1 131.2(8) . . ?
C2 C3 C4 122.0(10) . . ?
C2 C3 Ru1 72.2(6) . . ?
C4 C3 Ru1 70.7(6) . . ?
C2 C3 H3 119.0 . . ?
C4 C3 H3 119.0 . . ?
Ru1 C3 H3 131.0 . . ?
C5 C4 C3 120.4(9) . . ?
C5 C4 Ru1 72.5(6) . . ?
C3 C4 Ru1 71.6(6) . . ?
C5 C4 H4 119.8 . . ?
C3 C4 H4 119.8 . . ?
Ru1 C4 H4 128.3 . . ?
C4 C5 C6 118.1(10) . . ?
C4 C5 C10 121.5(9) . . ?
C6 C5 C10 120.3(10) . . ?
C4 C5 Ru1 70.2(6) . . ?
C6 C5 Ru1 70.5(5) . . ?
C10 C5 Ru1 129.0(7) . . ?
C1 C6 C5 120.8(11) . . ?
C1 C6 Ru1 71.1(7) . . ?
C5 C6 Ru1 71.7(6) . . ?
C1 C6 H6 119.6 . . ?
C5 C6 H6 119.6 . . ?
Ru1 C6 H6 130.1 . . ?
C9 C7 C8 111.9(10) . . ?
C9 C7 C2 108.4(10) . . ?
C8 C7 C2 113.1(9) . . ?
C9 C7 H7 107.7 . . ?
C8 C7 H7 107.7 . . ?
C2 C7 H7 107.7 . . ?
C7 C8 H8A 109.5 . . ?
C7 C8 H8B 109.5 . . ?
H8A C8 H8B 109.5 . . ?
C7 C8 H8C 109.5 . . ?
H8A C8 H8C 109.5 . . ?
H8B C8 H8C 109.5 . . ?
C7 C9 H9A 109.5 . . ?
C7 C9 H9B 109.5 . . ?
H9A C9 H9B 109.5 . . ?
C7 C9 H9C 109.5 . . ?
H9A C9 H9C 109.5 . . ?
H9B C9 H9C 109.5 . . ?
C5 C10 H10A 109.5 . . ?
C5 C10 H10B 109.5 . . ?
H10A C10 H10B 109.5 . . ?
C5 C10 H10C 109.5 . . ?
H10A C10 H10C 109.5 . . ?
H10B C10 H10C 109.5 . . ?
N3 C11 C12 121.2(11) . . ?
N3 C11 H11 119.4 . . ?
C12 C11 H11 119.4 . . ?
C13 C12 C11 119.8(11) . . ?
C13 C12 H12 120.1 . . ?
C11 C12 H12 120.1 . . ?
C12 C13 C14 118.3(10) . . ?
C12 C13 H13 120.8 . . ?
C14 C13 H13 120.8 . . ?
C15 C14 C13 119.6(10) . . ?
C15 C14 H14 120.2 . . ?
C13 C14 H14 120.2 . . ?
N3 C15 C14 122.2(10) . . ?
N3 C15 C16 112.8(10) . . ?
C14 C15 C16 124.9(10) . . ?
N1 C16 C15 116.3(10) . . ?
N1 C16 S1 113.9(8) . . ?
C15 C16 S1 129.5(8) . . ?
N2 C17 C18 122.2(10) . . ?
N2 C17 S1 116.1(8) . . ?
C18 C17 S1 121.7(8) . . ?
C19 C18 O1 111.1(10) . . ?
C19 C18 C17 133.2(10) . . ?
O1 C18 C17 115.4(9) . . ?
C18 C19 C20 106.0(10) . . ?
C18 C19 H19 127.0 . . ?
C20 C19 H19 127.0 . . ?
C21 C20 C19 107.8(11) . . ?
C21 C20 H20 126.1 . . ?
C19 C20 H20 126.1 . . ?
C20 C21 O1 110.0(10) . . ?
C20 C21 H21 125.0 . . ?
O1 C21 H21 125.0 . . ?
F4 P1 F5 90.0(4) . . ?
F4 P1 F6 90.0(4) . . ?
F5 P1 F6 90.4(4) . . ?
F4 P1 F3 90.1(4) . . ?
F5 P1 F3 89.9(4) . . ?
F6 P1 F3 179.6(4) . . ?
F4 P1 F1 179.7(4) . . ?
F5 P1 F1 90.3(4) . . ?
F6 P1 F1 89.8(4) . . ?
F3 P1 F1 90.1(4) . . ?
F4 P1 F2 90.1(4) . . ?
F5 P1 F2 179.8(5) . . ?
F6 P1 F2 89.4(3) . . ?
F3 P1 F2 90.2(3) . . ?
F1 P1 F2 89.6(4) . . ?

loop_
_geom_bond_atom_site_label_1
_geom_bond_atom_site_label_2
_geom_bond_distance
_geom_bond_site_symmetry_2
_geom_bond_publ_flag
Ru1 N1 2.052(10) . ?
Ru1 N3 2.116(10) . ?
Ru1 C4 2.184(10) . ?
Ru1 C1 2.186(14) . ?
Ru1 C3 2.196(10) . ?
Ru1 C6 2.197(10) . ?
Ru1 C5 2.213(9) . ?
Ru1 C2 2.215(12) . ?
Ru1 Cl1 2.394(2) . ?
S1 C16 1.698(10) . ?
S1 C17 1.740(11) . ?
O1 C21 1.365(12) . ?
O1 C18 1.386(12) . ?
N1 C16 1.309(13) . ?
N1 N2 1.375(13) . ?
N2 C17 1.288(14) . ?
N3 C15 1.352(14) . ?
N3 C11 1.353(15) . ?
C1 C6 1.387(16) . ?
C1 C2 1.431(13) . ?
C1 H1 0.9500 . ?
C2 C3 1.402(16) . ?
C2 C7 1.522(16) . ?
C3 C4 1.415(14) . ?
C3 H3 0.9500 . ?
C4 C5 1.407(14) . ?
C4 H4 0.9500 . ?
C5 C6 1.430(14) . ?
C5 C10 1.508(14) . ?
C6 H6 0.9500 . ?
C7 C9 1.515(15) . ?
C7 C8 1.520(15) . ?
C7 H7 1.0000 . ?
C8 H8A 0.9800 . ?
C8 H8B 0.9800 . ?
C8 H8C 0.9800 . ?
C9 H9A 0.9800 . ?
C9 H9B 0.9800 . ?
C9 H9C 0.9800 . ?
C10 H10A 0.9800 . ?
C10 H10B 0.9800 . ?
C10 H10C 0.9800 . ?
C11 C12 1.397(16) . ?
C11 H11 0.9500 . ?
C12 C13 1.378(14) . ?
C12 H12 0.9500 . ?
C13 C14 1.396(15) . ?
C13 H13 0.9500 . ?
C14 C15 1.370(13) . ?
C14 H14 0.9500 . ?
C15 C16 1.443(14) . ?
C17 C18 1.451(15) . ?
C18 C19 1.334(15) . ?
C19 C20 1.405(16) . ?
C19 H19 0.9500 . ?
C20 C21 1.346(16) . ?
C20 H20 0.9500 . ?
C21 H21 0.9500 . ?
P1 F4 1.588(7) . ?
P1 F5 1.593(6) . ?
P1 F6 1.596(7) . ?
P1 F3 1.601(7) . ?
P1 F1 1.606(7) . ?
P1 F2 1.607(6) . ?

loop_
_geom_torsion_atom_site_label_1
_geom_torsion_atom_site_label_2
_geom_torsion_atom_site_label_3
_geom_torsion_atom_site_label_4
_geom_torsion
_geom_torsion_site_symmetry_1
_geom_torsion_site_symmetry_2
_geom_torsion_site_symmetry_3
_geom_torsion_site_symmetry_4
_geom_torsion_publ_flag
C16 N1 N2 C17 -0.5(13) . . . . ?
Ru1 N1 N2 C17 178.8(7) . . . . ?
C6 C1 C2 C3 0(2) . . . . ?
Ru1 C1 C2 C3 54.5(10) . . . . ?
C6 C1 C2 C7 178.7(10) . . . . ?
Ru1 C1 C2 C7 -126.9(11) . . . . ?
C6 C1 C2 Ru1 -54.5(11) . . . . ?
C1 C2 C3 C4 -1.7(17) . . . . ?
C7 C2 C3 C4 179.8(10) . . . . ?
Ru1 C2 C3 C4 52.4(9) . . . . ?
C1 C2 C3 Ru1 -54.1(11) . . . . ?
C7 C2 C3 Ru1 127.3(11) . . . . ?
C2 C3 C4 C5 2.6(15) . . . . ?
Ru1 C3 C4 C5 55.7(8) . . . . ?
C2 C3 C4 Ru1 -53.1(9) . . . . ?
C3 C4 C5 C6 -1.9(14) . . . . ?
Ru1 C4 C5 C6 53.5(8) . . . . ?
C3 C4 C5 C10 -179.7(9) . . . . ?
Ru1 C4 C5 C10 -124.4(9) . . . . ?
C3 C4 C5 Ru1 -55.3(8) . . . . ?
C2 C1 C6 C5 0.6(18) . . . . ?
Ru1 C1 C6 C5 -53.9(9) . . . . ?
C2 C1 C6 Ru1 54.5(12) . . . . ?
C4 C5 C6 C1 0.3(14) . . . . ?
C10 C5 C6 C1 178.1(10) . . . . ?
Ru1 C5 C6 C1 53.6(9) . . . . ?
C4 C5 C6 Ru1 -53.4(8) . . . . ?
C10 C5 C6 Ru1 124.5(9) . . . . ?
C3 C2 C7 C9 90.1(13) . . . . ?
C1 C2 C7 C9 -88.5(14) . . . . ?
Ru1 C2 C7 C9 -176.5(9) . . . . ?
C3 C2 C7 C8 -34.7(15) . . . . ?
C1 C2 C7 C8 146.8(12) . . . . ?
Ru1 C2 C7 C8 58.8(14) . . . . ?
C15 N3 C11 C12 -1.9(17) . . . . ?
Ru1 N3 C11 C12 173.6(8) . . . . ?
N3 C11 C12 C13 -0.1(18) . . . . ?
C11 C12 C13 C14 1.1(17) . . . . ?
C12 C13 C14 C15 -0.1(16) . . . . ?
C11 N3 C15 C14 2.9(17) . . . . ?
Ru1 N3 C15 C14 -172.9(8) . . . . ?
C11 N3 C15 C16 -176.8(10) . . . . ?
Ru1 N3 C15 C16 7.3(13) . . . . ?
C13 C14 C15 N3 -1.9(17) . . . . ?
C13 C14 C15 C16 177.8(11) . . . . ?
N2 N1 C16 C15 173.9(10) . . . . ?
Ru1 N1 C16 C15 -5.5(13) . . . . ?
N2 N1 C16 S1 -1.0(12) . . . . ?
Ru1 N1 C16 S1 179.6(5) . . . . ?
N3 C15 C16 N1 -1.4(15) . . . . ?
C14 C15 C16 N1 178.9(9) . . . . ?
N3 C15 C16 S1 172.5(7) . . . . ?
C14 C15 C16 S1 -7.2(19) . . . . ?
C17 S1 C16 N1 1.6(8) . . . . ?
C17 S1 C16 C15 -172.4(12) . . . . ?
N1 N2 C17 C18 -178.3(9) . . . . ?
N1 N2 C17 S1 1.9(12) . . . . ?
C16 S1 C17 N2 -2.0(9) . . . . ?
C16 S1 C17 C18 178.1(9) . . . . ?
C21 O1 C18 C19 -1.3(13) . . . . ?
C21 O1 C18 C17 -176.1(9) . . . . ?
N2 C17 C18 C19 6(2) . . . . ?
S1 C17 C18 C19 -174.5(11) . . . . ?
N2 C17 C18 O1 178.9(10) . . . . ?
S1 C17 C18 O1 -1.2(13) . . . . ?
O1 C18 C19 C20 0.9(13) . . . . ?
C17 C18 C19 C20 174.4(12) . . . . ?
C18 C19 C20 C21 -0.2(14) . . . . ?
C19 C20 C21 O1 -0.7(14) . . . . ?
C18 O1 C21 C20 1.2(13) . . . . ?
